data_7119138
loop_
_publ_author_name
'Kazuki Takase'
'Kengo Hyodo'
'Masakazu Morimoto'
'Yuko Kojima'
'Hiroyuki Mayama'
'Satoshi Yokojima'
'Shinichiro Nakamura'
'Kingo Uchida'

_publ_section_title
;
 Photoinduced reversible formation of a superhydrophilic surface by
 crystal growth of diarylethene
;
_journal_name_full Chem.Commun.
_journal_page_first 6885
_journal_volume 52
_journal_year 2016
_chemical_formula_sum 'C39 H32 B2 F12 N2 S2'
_chemical_formula_weight 842.40
_chemical_melting_point 476.35
_chemical_name_common 3PyMeBF3Ph_open
_chemical_name_systematic 'Open-ring isomer of a diarylethene'
_space_group_crystal_system monoclinic
_space_group_IT_number 13
_space_group_name_Hall '-P 2yc'
_space_group_name_H-M_alt 'P 1 2/c 1'
_symmetry_space_group_name_Hall '-P 2yc'
_symmetry_space_group_name_H-M 'P 1 2/c 1'
_atom_sites_solution_hydrogens geom
_audit_block_doi 10.5517/cc1k6np3
_audit_update_record
;
2016-02-19 deposited with the CCDC.
2016-04-14 downloaded from the CCDC.
;
_cell_angle_alpha 90
_cell_angle_beta 104.6708(10)
_cell_angle_gamma 90
_cell_formula_units_Z 2
_cell_length_a 17.8505(5)
_cell_length_b 8.3333(2)
_cell_length_c 13.1813(3)
_cell_measurement_reflns_used 121
_cell_measurement_temperature 93.(2)
_cell_measurement_theta_max 34.2254
_cell_measurement_theta_min 5.3205
_cell_volume 1896.84(8)
_computing_cell_refinement 'APEX2 v2014.11-0 (Bruker AXS)'
_computing_data_reduction 'SAINT V8.34A (Bruker AXS Inc., 2013)'
_computing_structure_refinement 'SHELXL-2014/7 (Sheldrick, 2014)'
_diffrn_ambient_temperature 93.(2)
_diffrn_detector_area_resol_mean 8.3333
_diffrn_measured_fraction_theta_full 0.995
_diffrn_measured_fraction_theta_max 0.995
_diffrn_measurement_device_type 'Bruker D8 goniometer'
_diffrn_radiation_wavelength 1.54178
_diffrn_reflns_av_R_equivalents 0.0309
_diffrn_reflns_av_unetI/netI 0.0276
_diffrn_reflns_limit_h_max 21
_diffrn_reflns_limit_h_min -21
_diffrn_reflns_limit_k_max 9
_diffrn_reflns_limit_k_min -9
_diffrn_reflns_limit_l_max 15
_diffrn_reflns_limit_l_min -15
_diffrn_reflns_number 12585
_diffrn_reflns_theta_full 66.59
_diffrn_reflns_theta_max 66.59
_diffrn_reflns_theta_min 2.56
_exptl_absorpt_coefficient_mu 2.095
_exptl_absorpt_correction_T_max 0.76
_exptl_absorpt_correction_T_min 0.57
_exptl_absorpt_correction_type multi-scan
_exptl_absorpt_process_details 'SADABS V2014/5 (Bruker AXS Inc.)'
_exptl_crystal_colour colourless
_exptl_crystal_density_diffrn 1.475
_exptl_crystal_density_method 'not measured'
_exptl_crystal_description block
_exptl_crystal_F_000 860
_exptl_crystal_size_max 0.490
_exptl_crystal_size_mid 0.360
_exptl_crystal_size_min 0.140
_refine_diff_density_max 1.182
_refine_diff_density_min -0.868
_refine_ls_extinction_coef 0.0046(6)
_refine_ls_extinction_method 'SHELXL-2014/7 (Sheldrick 2014'
_refine_ls_goodness_of_fit_ref 1.064
_refine_ls_hydrogen_treatment constr
_refine_ls_matrix_type full
_refine_ls_number_parameters 325
_refine_ls_number_reflns 3334
_refine_ls_number_restraints 31
_refine_ls_restrained_S_all 1.065
_refine_ls_R_factor_all 0.0815
_refine_ls_R_factor_gt 0.0799
_refine_ls_shift/su_max 0.000
_refine_ls_shift/su_mean 0.000
_refine_ls_structure_factor_coef Fsqd
_refine_ls_weighting_details 'w=1/[\s^2^(Fo^2^)+(0.0997P)^2^+5.1421P] where P=(Fo^2^+2Fc^2^)/3'
_refine_ls_weighting_scheme calc
_refine_ls_wR_factor_gt 0.2034
_refine_ls_wR_factor_ref 0.2049
_reflns_number_gt 3223
_reflns_number_total 3334
_reflns_threshold_expression 'I > 2\s(I)'
_cod_data_source_file c6cc01638c3.cif
_cod_data_source_block 2o
_cod_depositor_comments
;
The following automatic conversions were performed:

'_chemical_melting_point' value '203.2\%C' was changed to '476.35' -
it was converted from degrees Celsius(C) to Kelvins(K).

Automatic conversion script
Id: cif_fix_values 4624 2016-04-14 12:54:50Z antanas 
;
_cod_database_code 7119138

loop_
_space_group_symop_operation_xyz
'x, y, z'
'-x, y, -z+1/2'
'-x, -y, -z'
'x, -y, z-1/2'

loop_
_atom_site_type_symbol
_atom_site_label
_atom_site_fract_x
_atom_site_fract_y
_atom_site_fract_z
_atom_site_U_iso_or_equiv
_atom_site_adp_type
_atom_site_calc_flag
_atom_site_refinement_flags_adp
_atom_site_refinement_flags_occupancy
_atom_site_refinement_flags_posn
_atom_site_occupancy
_atom_site_disorder_assembly
_atom_site_disorder_group
B B1A 0.1280(5) 1.1977(11) 0.6340(6) 0.040(2) Uani d . P D 0.546(6) A 1
F F5A 0.0677(3) 1.1876(9) 0.5460(4) 0.082(2) Uani d . P D 0.546(6) A 1
F F6A 0.1876(5) 1.2792(12) 0.6031(8) 0.105(3) Uiso d . P D 0.546(6) A 1
F F7A 0.0876(6) 1.2834(11) 0.6831(7) 0.088(3) Uiso d . P D 0.546(6) A 1
C C16A 0.1134(6) 0.8806(13) 0.6613(8) 0.061(3) Uiso d . P D 0.546(6) A 1
H H16A 0.0626 0.8875 0.6167 0.073 Uiso calc U P R 0.546(6) A 1
C C17A 0.1423(8) 0.7262(13) 0.7019(9) 0.060(3) Uiso d . P D 0.546(6) A 1
H H17A 0.1117 0.6315 0.6881 0.073 Uiso calc U P R 0.546(6) A 1
C C18A 0.2167(8) 0.7257(14) 0.7614(9) 0.067(3) Uiso d . P D 0.546(6) A 1
H H18A 0.2391 0.625 0.7858 0.081 Uiso calc U P R 0.546(6) A 1
C C19A 0.2616(7) 0.8594(14) 0.7888(9) 0.069(3) Uiso d . P D 0.546(6) A 1
H H19A 0.3116 0.8524 0.8357 0.083 Uiso calc U P R 0.546(6) A 1
C C20A 0.2328(5) 1.0027(13) 0.7473(7) 0.041(3) Uiso d . P D 0.546(6) A 1
H H20A 0.2663 1.093 0.7618 0.049 Uiso calc U P R 0.546(6) A 1
B B1B 0.1601(6) 1.2235(13) 0.6641(8) 0.041(3) Uiso d . P D 0.454(6) A 2
F F5B 0.2180(4) 1.3078(7) 0.7294(6) 0.071(2) Uani d . P D 0.454(6) A 2
F F6B 0.1813(3) 1.2474(7) 0.5696(5) 0.0389(15) Uiso d . P D 0.454(6) A 2
F F7B 0.1083(5) 1.3054(11) 0.6987(7) 0.069(3) Uiso d . P D 0.454(6) A 2
C C16B 0.0937(5) 0.9345(11) 0.6603(6) 0.0301(19) Uiso d . P D 0.454(6) A 2
H H16B 0.0445 0.9806 0.6297 0.036 Uiso calc U P R 0.454(6) A 2
C C17B 0.1017(6) 0.7668(11) 0.6808(7) 0.038(2) Uiso d . P D 0.454(6) A 2
H H17B 0.058 0.6979 0.6608 0.045 Uiso calc U P R 0.454(6) A 2
C C18B 0.1748(6) 0.7041(9) 0.7309(7) 0.0253(18) Uiso d . P D 0.454(6) A 2
H H18B 0.1805 0.5923 0.7447 0.03 Uiso calc U P R 0.454(6) A 2
C C19B 0.2372(5) 0.8018(12) 0.7597(7) 0.036(2) Uiso d . P D 0.454(6) A 2
H H19B 0.2864 0.7602 0.7953 0.043 Uiso calc U P R 0.454(6) A 2
C C20B 0.2281(6) 0.9580(14) 0.7370(8) 0.036(3) Uiso d . P D 0.454(6) A 2
H H20B 0.2722 1.0254 0.7576 0.043 Uiso calc U P R 0.454(6) A 2
C C1 0.5602(2) 0.3871(4) 0.1325(3) 0.0335(8) Uani d . . . 1.0 . .
H H1A 0.5858 0.4919 0.139 0.05 Uiso calc U . R 1.0 . .
H H1B 0.572 0.3273 0.0745 0.05 Uiso calc U . R 1.0 . .
H H1C 0.5788 0.3267 0.1979 0.05 Uiso calc U . R 1.0 . .
C C2 0.4747(2) 0.4103(4) 0.1114(2) 0.0265(7) Uani d . . . 1.0 . .
C C3 0.43416(18) 0.5340(4) 0.1417(2) 0.0248(7) Uani d . . . 1.0 . .
C C4 0.35242(19) 0.5173(4) 0.1046(2) 0.0267(7) Uani d . . . 1.0 . .
H H4 0.3164 0.5935 0.1177 0.032 Uiso calc U . R 1.0 . .
C C5 0.3315(2) 0.3801(4) 0.0484(3) 0.0304(8) Uani d . . . 1.0 . .
C C6A 0.1959(3) 0.4237(8) -0.0291(3) 0.0299(11) Uani d . P D 0.855(8) B 3
H H6A 0.206 0.5354 -0.0201 0.036 Uiso calc U P R 0.855(8) B 3
C C7A 0.2560(3) 0.3157(6) 0.0011(3) 0.0269(10) Uani d . P D 0.855(8) B 3
C C8A 0.2390(3) 0.1514(6) -0.0136(3) 0.0353(11) Uani d . P D 0.855(8) B 3
H H8A 0.279 0.0737 0.007 0.042 Uiso calc U P R 0.855(8) B 3
C C9A 0.1636(3) 0.1035(7) -0.0582(3) 0.0437(14) Uani d . P D 0.855(8) B 3
H H9A 0.1517 -0.0072 -0.0692 0.052 Uiso calc U P R 0.855(8) B 3
C C10A 0.1062(4) 0.2162(8) -0.0866(5) 0.0445(18) Uani d . P D 0.855(8) B 3
H H10A 0.0544 0.1833 -0.1171 0.053 Uiso calc U P R 0.855(8) B 3
C C11A 0.0614(3) 0.4932(7) -0.1027(4) 0.0500(14) Uani d . P D 0.855(8) B 3
H H11A 0.065 0.5442 -0.1682 0.075 Uiso calc U P R 0.855(8) B 3
H H11B 0.0674 0.5748 -0.0476 0.075 Uiso calc U P R 0.855(8) B 3
H H11C 0.0107 0.4414 -0.113 0.075 Uiso calc U P R 0.855(8) B 3
N N1A 0.1227(2) 0.3724(5) -0.0713(3) 0.0361(11) Uani d . P D 0.855(8) B 3
C C6B 0.2070(12) 0.208(3) -0.0235(18) 0.026(6) Uiso d . P D 0.145(8) B 4
H H6B 0.2425 0.1213 -0.0065 0.031 Uiso calc U P R 0.145(8) B 4
C C7B 0.2323(14) 0.364(3) -0.002(2) 0.015(6) Uiso d . P D 0.145(8) B 4
C C8B 0.1797(13) 0.492(3) -0.028(2) 0.026(7) Uiso d . P D 0.145(8) B 4
H H8B 0.1966 0.6005 -0.0155 0.032 Uiso calc U P R 0.145(8) B 4
C C9B 0.1017(14) 0.456(3) -0.071(2) 0.033(7) Uiso d . P D 0.145(8) B 4
H H9B 0.0643 0.5393 -0.0866 0.04 Uiso calc U P R 0.145(8) B 4
C C10B 0.0795(14) 0.300(3) -0.092(2) 0.035(7) Uiso d . P D 0.145(8) B 4
H H10B 0.0265 0.2757 -0.1222 0.042 Uiso calc U P R 0.145(8) B 4
C C11B 0.1035(13) 0.014(2) -0.0902(19) 0.030(6) Uiso d . P D 0.145(8) B 4
H H11D 0.0681 -0.0118 -0.0466 0.045 Uiso calc U P R 0.145(8) B 4
H H11E 0.1478 -0.0591 -0.0736 0.045 Uiso calc U P R 0.145(8) B 4
H H11F 0.0762 0.0033 -0.1644 0.045 Uiso calc U P R 0.145(8) B 4
N N1B 0.1309(12) 0.180(3) -0.069(2) 0.018(7) Uiso d . P D 0.145(8) B 4
C C12 0.47130(18) 0.6708(4) 0.2056(3) 0.0247(7) Uani d . . . 1.0 . .
C C13 0.44774(18) 0.8397(4) 0.1713(2) 0.0246(7) Uani d . . . 1.0 . .
C C14 0.5146(4) 0.9472(8) 0.2307(5) 0.0253(15) Uani d . P . 0.5 . .
C C15 0.1591(2) 1.0272(5) 0.6861(3) 0.0386(9) Uani d . . . 1.0 . .
F F1A 0.3821(4) 0.8780(11) 0.1896(6) 0.0358(16) Uani d . P . 0.5 . .
F F2A 0.4379(3) 0.8646(7) 0.0622(4) 0.0320(13) Uani d . P . 0.5 . .
F F1B 0.3682(5) 0.8654(11) 0.1465(5) 0.0338(16) Uani d . P . 0.5 . .
F F2B 0.4732(3) 0.8785(6) 0.0912(4) 0.0290(11) Uani d . P . 0.5 . .
F F3 0.5 1.0855(4) 0.25 0.0629(12) Uani d T P S 1.0 . .
F F4 0.5651(2) 0.9793(5) 0.1727(3) 0.0350(9) Uani d . P . 0.5 . .
S S1 0.41232(5) 0.27295(10) 0.03786(6) 0.0320(3) Uani d . . . 1.0 . .

loop_
_atom_site_aniso_label
_atom_site_aniso_U_11
_atom_site_aniso_U_22
_atom_site_aniso_U_33
_atom_site_aniso_U_12
_atom_site_aniso_U_13
_atom_site_aniso_U_23
B1A 0.029(4) 0.059(6) 0.029(4) -0.020(4) 0.000(3) 0.000(4)
F5A 0.076(4) 0.114(5) 0.039(3) 0.017(3) -0.013(2) 0.016(3)
F5B 0.082(5) 0.029(3) 0.116(6) -0.009(3) 0.050(4) -0.007(3)
C1 0.044(2) 0.0310(18) 0.0286(17) 0.0128(15) 0.0152(15) 0.0090(14)
C2 0.0404(18) 0.0187(15) 0.0202(15) 0.0016(13) 0.0070(13) 0.0037(12)
C3 0.0306(16) 0.0187(15) 0.0232(15) 0.0012(13) 0.0036(13) 0.0008(12)
C4 0.0302(16) 0.0248(16) 0.0231(15) -0.0022(13) 0.0030(13) -0.0046(13)
C5 0.0410(19) 0.0273(17) 0.0223(15) -0.0046(15) 0.0070(14) -0.0026(13)
C6A 0.031(3) 0.033(3) 0.024(2) -0.007(2) 0.0042(18) -0.007(2)
C7A 0.031(2) 0.031(2) 0.0185(19) -0.004(2) 0.0048(17) -0.0048(17)
C8A 0.048(3) 0.031(2) 0.025(2) -0.009(2) 0.0045(19) -0.0045(17)
C9A 0.059(3) 0.038(3) 0.032(2) -0.024(3) 0.006(2) -0.007(2)
C10A 0.040(3) 0.055(4) 0.035(3) -0.022(4) 0.003(3) -0.006(3)
C11A 0.026(2) 0.071(4) 0.049(3) -0.002(2) 0.002(2) -0.001(3)
N1A 0.0306(19) 0.049(3) 0.0264(18) -0.011(2) 0.0037(14) -0.0056(17)
C12 0.0246(15) 0.0188(16) 0.0289(16) 0.0026(13) 0.0035(12) -0.0003(13)
C13 0.0238(15) 0.0206(16) 0.0266(16) 0.0043(13) 0.0010(13) -0.0013(13)
C14 0.032(4) 0.020(3) 0.023(4) 0.003(3) 0.005(3) 0.000(2)
C15 0.050(2) 0.043(2) 0.0287(18) -0.0076(18) 0.0199(16) -0.0018(16)
F1A 0.022(3) 0.028(3) 0.057(5) 0.006(2) 0.010(3) -0.007(4)
F2A 0.043(3) 0.023(2) 0.022(3) 0.004(3) -0.005(2) -0.0010(19)
F1B 0.023(3) 0.027(3) 0.044(4) 0.008(2) -0.004(3) -0.003(3)
F2B 0.046(3) 0.022(2) 0.021(3) 0.004(3) 0.011(2) 0.003(2)
F3 0.098(3) 0.0146(16) 0.049(2) 0 -0.0320(19) 0
F4 0.040(2) 0.035(2) 0.030(2) -0.0107(18) 0.0083(17) 0.0089(17)
S1 0.0559(6) 0.0186(5) 0.0212(5) 0.0007(3) 0.0094(4) -0.0021(3)

loop_
_atom_type_symbol
_atom_type_description
_atom_type_scat_dispersion_real
_atom_type_scat_dispersion_imag
_atom_type_scat_source
C C 0.0181 0.0091 'International Tables Vol C Tables 4.2.6.8 and 6.1.1.4'
H H 0.0000 0.0000 'International Tables Vol C Tables 4.2.6.8 and 6.1.1.4'
B B 0.0090 0.0039 'International Tables Vol C Tables 4.2.6.8 and 6.1.1.4'
N N 0.0311 0.0180 'International Tables Vol C Tables 4.2.6.8 and 6.1.1.4'
F F 0.0727 0.0534 'International Tables Vol C Tables 4.2.6.8 and 6.1.1.4'
S S 0.3331 0.5567 'International Tables Vol C Tables 4.2.6.8 and 6.1.1.4'

loop_
_geom_angle_atom_site_label_1
_geom_angle_atom_site_label_2
_geom_angle_atom_site_label_3
_geom_angle_site_symmetry_1
_geom_angle_site_symmetry_3
_geom_angle
F7A B1A F5A . . 92.3(7)
F7A B1A F6A . . 115.7(9)
F5A B1A F6A . . 105.9(7)
F7A B1A C15 . . 116.6(7)
F5A B1A C15 . . 114.7(7)
F6A B1A C15 . . 110.1(7)
C17A C16A C15 . . 122.6(9)
C18A C17A C16A . . 115.0(9)
C17A C18A C19A . . 124.9(10)
C20A C19A C18A . . 118.2(11)
C19A C20A C15 . . 125.2(10)
F7B B1B F5B . . 90.1(8)
F7B B1B F6B . . 127.1(9)
F5B B1B F6B . . 98.9(8)
F7B B1B C15 . . 114.2(8)
F5B B1B C15 . . 115.9(8)
F6B B1B C15 . . 108.1(7)
C15 C16B C17B . . 117.9(8)
C18B C17B C16B . . 119.4(8)
C19B C18B C17B . . 120.5(7)
C20B C19B C18B . . 118.6(9)
C19B C20B C15 . . 124.3(10)
C3 C2 C1 . . 129.1(3)
C3 C2 S1 . . 110.5(3)
C1 C2 S1 . . 120.3(3)
C2 C3 C4 . . 113.3(3)
C2 C3 C12 . . 123.6(3)
C4 C3 C12 . . 123.1(3)
C5 C4 C3 . . 112.7(3)
C4 C5 C7A . . 130.4(4)
C4 C5 C7B . . 112.9(8)
C4 C5 S1 . . 110.9(3)
C7A C5 S1 . . 118.7(3)
C7B C5 S1 . . 136.1(8)
N1A C6A C7A . . 120.8(5)
C6A C7A C8A . . 118.1(4)
C6A C7A C5 . . 117.2(4)
C8A C7A C5 . . 124.7(5)
C9A C8A C7A . . 119.5(5)
C10A C9A C8A . . 119.9(5)
N1A C10A C9A . . 120.2(5)
C10A N1A C6A . . 121.5(5)
C10A N1A C11A . . 120.3(5)
C6A N1A C11A . . 118.2(5)
N1B C6B C7B . . 119.5(19)
C6B C7B C8B . . 120.2(19)
C6B C7B C5 . . 113.7(18)
C8B C7B C5 . . 125.9(15)
C9B C8B C7B . . 117.7(19)
C10B C9B C8B . . 120.(2)
N1B C10B C9B . . 121.(2)
C10B N1B C6B . . 121.4(18)
C10B N1B C11B . . 118.9(17)
C6B N1B C11B . . 119.7(18)
C12 C12 C3 2_655 . 129.13(17)
C12 C12 C13 2_655 . 110.75(17)
C3 C12 C13 . . 120.1(3)
F2B C13 F1A . . 127.7(5)
F2B C13 F1B . . 108.5(5)
F1A C13 F2A . . 105.5(4)
F1B C13 F2A . . 83.2(4)
F2B C13 C12 . . 110.5(3)
F1A C13 C12 . . 111.9(5)
F1B C13 C12 . . 114.0(5)
F2A C13 C12 . . 113.2(3)
F2B C13 C14 . . 83.3(4)
F1A C13 C14 . . 112.5(4)
F1B C13 C14 . . 130.1(5)
F2A C13 C14 . . 108.1(4)
C12 C13 C14 . . 105.7(3)
F2B C13 C14 . 2_655 111.2(4)
F1A C13 C14 . 2_655 85.7(4)
F1B C13 C14 . 2_655 107.7(4)
F2A C13 C14 . 2_655 131.6(4)
C12 C13 C14 . 2_655 104.9(3)
C14 C14 F3 2_655 . 70.6(3)
C14 C14 F4 2_655 . 168.2(5)
F3 C14 F4 . . 98.0(5)
C14 C14 C13 2_655 . 77.4(8)
F3 C14 C13 . . 118.5(5)
F4 C14 C13 . . 111.8(5)
C14 C14 C13 2_655 2_655 72.3(8)
F3 C14 C13 . 2_655 115.8(5)
F4 C14 C13 . 2_655 111.7(5)
C13 C14 C13 . 2_655 101.6(4)
C16B C15 C20B . . 119.2(7)
C20A C15 C16A . . 113.9(7)
C20A C15 B1A . . 123.8(6)
C16A C15 B1A . . 121.9(6)
C16B C15 B1B . . 123.9(6)
C20B C15 B1B . . 116.9(7)
C2 S1 C5 . . 92.58(16)

loop_
_geom_bond_atom_site_label_1
_geom_bond_atom_site_label_2
_geom_bond_site_symmetry_2
_geom_bond_distance
B1A F7A . 1.298(10)
B1A F5A . 1.370(9)
B1A F6A . 1.407(10)
B1A C15 . 1.614(10)
C16A C17A . 1.438(15)
C16A C15 . 1.460(11)
C17A C18A . 1.361(14)
C18A C19A . 1.366(15)
C19A C20A . 1.359(13)
C20A C15 . 1.373(9)
B1B F7B . 1.319(11)
B1B F5B . 1.361(12)
B1B F6B . 1.406(11)
B1B C15 . 1.662(11)
C16B C15 . 1.370(9)
C16B C17B . 1.423(12)
C17B C18B . 1.406(12)
C18B C19B . 1.353(13)
C19B C20B . 1.336(14)
C20B C15 . 1.371(10)
C1 C2 . 1.493(5)
C2 C3 . 1.375(5)
C2 S1 . 1.716(3)
C3 C4 . 1.423(5)
C3 C12 . 1.472(4)
C4 C5 . 1.362(5)
C5 C7A . 1.437(6)
C5 C7B . 1.73(2)
C5 S1 . 1.733(4)
C6A N1A . 1.353(5)
C6A C7A . 1.379(7)
C7A C8A . 1.406(6)
C8A C9A . 1.384(6)
C9A C10A . 1.371(9)
C10A N1A . 1.339(7)
C11A N1A . 1.468(7)
C6B N1B . 1.361(18)
C6B C7B . 1.379(18)
C7B C8B . 1.409(18)
C8B C9B . 1.399(19)
C9B C10B . 1.368(19)
C10B N1B . 1.337(18)
C11B N1B . 1.466(18)
C12 C12 2_655 1.346(6)
C12 C13 . 1.505(4)
C13 F2B . 1.292(6)
C13 F1A . 1.294(9)
C13 F1B . 1.391(9)
C13 F2A . 1.420(6)
C13 C14 . 1.538(8)
C13 C14 2_655 1.575(7)
C14 C14 2_655 0.814(12)
C14 F3 . 1.223(7)
C14 F4 . 1.349(7)
C14 C13 2_655 1.575(7)
F3 C14 2_655 1.223(7)
